data_4121356
loop_
_publ_author_name
'Mar\'ia J. Bernal'
'Olga Torres'
'Marta Mart\'in'
'Eduardo Sola'

_publ_contact_author_address
;
  Dr. Marta Mart\'in
  Departamento de Qu\'imica Inorg\'anica - I.C.M.A.
  Facultad de Ciencias
  Universidad de Zaragoza - C.S.I.C.
  50009 Zaragoza, Spain
;
_publ_contact_author_email martam@unizar.es
_publ_contact_author_fax '+34 956 761187'
_publ_contact_author_name 'Dr. Marta Mart\'in'
_publ_contact_author_phone '+34 976 762026'
_publ_section_title
;
 Reversible Insertion of Carbenes into Ruthenium-Silicon Bonds
;
_journal_name_full 'Journal of the American Chemical Society'
_journal_page_first 19008
_journal_page_last 19015
_journal_paper_doi 10.1021/ja410822p
_journal_volume 135
_journal_year 2013
_chemical_formula_moiety 'C33 H45 Cl P2 Ru Si'
_chemical_formula_sum 'C33 H45 Cl P2 Ru Si'
_chemical_formula_weight 668.24
_space_group_IT_number 14
_symmetry_cell_setting monoclinic
_symmetry_space_group_name_Hall '-P 2ybc'
_symmetry_space_group_name_H-M 'P 1 21/c 1'
_atom_sites_solution_hydrogens geom
_atom_sites_solution_primary heavy
_atom_sites_solution_secondary difmap
_audit_creation_method SHELXL-97
_cell_angle_alpha 90.00
_cell_angle_beta 91.731(2)
_cell_angle_gamma 90.00
_cell_formula_units_Z 4
_cell_length_a 14.422(2)
_cell_length_b 15.902(2)
_cell_length_c 13.8473(19)
_cell_measurement_reflns_used 2641
_cell_measurement_temperature 100.0(2)
_cell_measurement_theta_max 22.20
_cell_measurement_theta_min 2.38
_cell_volume 3174.3(7)
_computing_cell_refinement 'SAINT+ v. 6.01 (Bruker AXS, 2000)'
_computing_data_collection 'SMART v. 5.611 (Bruker AXS, 2000)'
_computing_data_reduction 'SAINT+ v. 6.01 (Bruker AXS, 2000)'
_computing_molecular_graphics 'XP program, SHELXTL v6.10, Bruker2000'
_computing_publication_material 'XCIF program, SHELXTLv6.10,BrukerAXS'
_computing_structure_refinement 'SHELXL-97 (Sheldrick, 1997)'
_computing_structure_solution 'SHELXS-97 (Sheldrick, 1990)'
_diffrn_ambient_temperature 100.0(2)
_diffrn_detector_area_resol_mean 8.26
_diffrn_measured_fraction_theta_full 0.993
_diffrn_measured_fraction_theta_max 0.937
_diffrn_measurement_device_type 'Bruker SMART APEX CCD system'
_diffrn_measurement_method '\w rotations with narrow frames'
_diffrn_radiation_monochromator graphite
_diffrn_radiation_source 'fine-focus sealed tube'
_diffrn_radiation_type MoK\a
_diffrn_radiation_wavelength 0.71073
_diffrn_reflns_av_R_equivalents 0.0865
_diffrn_reflns_av_sigmaI/netI 0.1383
_diffrn_reflns_limit_h_max 18
_diffrn_reflns_limit_h_min -18
_diffrn_reflns_limit_k_max 20
_diffrn_reflns_limit_k_min -20
_diffrn_reflns_limit_l_max 18
_diffrn_reflns_limit_l_min -17
_diffrn_reflns_number 27419
_diffrn_reflns_theta_full 27.50
_diffrn_reflns_theta_max 28.50
_diffrn_reflns_theta_min 1.91
_diffrn_standards_decay_% 'no decay'
_exptl_absorpt_coefficient_mu 0.738
_exptl_absorpt_correction_T_max 0.936
_exptl_absorpt_correction_T_min 0.609
_exptl_absorpt_correction_type multi-scan
_exptl_absorpt_process_details
;
  SADABS: Area-Detector Absorption Correction. (1996)  Bruker-AXS 
  within SAINT+ package, v. 6.01.
;
_exptl_crystal_colour green
_exptl_crystal_density_diffrn 1.398
_exptl_crystal_description 'irregular block'
_exptl_crystal_F_000 1392
_exptl_crystal_size_max 0.22
_exptl_crystal_size_mid 0.08
_exptl_crystal_size_min 0.06
_refine_diff_density_max 0.898
_refine_diff_density_min -1.033
_refine_diff_density_rms 0.102
_refine_ls_extinction_method none
_refine_ls_goodness_of_fit_ref 0.802
_refine_ls_hydrogen_treatment constr
_refine_ls_matrix_type full
_refine_ls_number_parameters 352
_refine_ls_number_reflns 7560
_refine_ls_number_restraints 0
_refine_ls_restrained_S_all 0.802
_refine_ls_R_factor_all 0.0920
_refine_ls_R_factor_gt 0.0412
_refine_ls_shift/su_max 0.004
_refine_ls_shift/su_mean 0.000
_refine_ls_structure_factor_coef Fsqd
_refine_ls_weighting_details 'calc w=1/[\s^2^(Fo^2^)+(0.0100P)^2^+0.0000P] where P=(Fo^2^+2Fc^2^)/3'
_refine_ls_weighting_scheme calc
_refine_ls_wR_factor_gt 0.0608
_refine_ls_wR_factor_ref 0.0700
_reflns_number_gt 4227
_reflns_number_total 7560
_reflns_threshold_expression >2sigma(I)
_cod_data_source_file ja410822p_si_002_3.cif
_cod_data_source_block mar200b
_cod_original_cell_volume 3174.3(8)
_cod_original_sg_symbol_H-M 'P 21/c'
_cod_database_code 4121356

loop_
_symmetry_equiv_pos_as_xyz
'x, y, z'
'-x, y+1/2, -z+1/2'
'-x, -y, -z'
'x, -y-1/2, z-1/2'

loop_
_atom_site_label
_atom_site_type_symbol
_atom_site_fract_x
_atom_site_fract_y
_atom_site_fract_z
_atom_site_U_iso_or_equiv
_atom_site_adp_type
_atom_site_occupancy
_atom_site_symmetry_multiplicity
_atom_site_calc_flag
_atom_site_refinement_flags
Ru1 Ru 0.74348(2) 0.446625(19) 0.80264(2) 0.01432(8) Uani 1 1 d .
P1 P 0.75400(7) 0.56278(6) 0.69372(7) 0.0167(2) Uani 1 1 d .
P2 P 0.75243(7) 0.35599(6) 0.94079(7) 0.0150(2) Uani 1 1 d .
Si1 Si 0.76787(7) 0.55068(7) 0.92030(7) 0.0157(2) Uani 1 1 d .
Cl1 Cl 0.85117(6) 0.36352(6) 0.71403(6) 0.0222(2) Uani 1 1 d .
C1 C 0.8236(2) 0.6433(2) 0.7576(2) 0.0151(8) Uani 1 1 d .
C2 C 0.8297(2) 0.6390(2) 0.8582(2) 0.0156(8) Uani 1 1 d .
C3 C 0.8773(2) 0.7046(2) 0.9086(3) 0.0194(9) Uani 1 1 d .
H3 H 0.8803 0.7036 0.9773 0.023 Uiso 1 1 calc R
C4 C 0.9193(2) 0.7698(2) 0.8607(3) 0.0216(9) Uani 1 1 d .
H4 H 0.9513 0.8127 0.8959 0.026 Uiso 1 1 calc R
C5 C 0.9143(2) 0.7719(2) 0.7608(3) 0.0220(9) Uani 1 1 d .
H5 H 0.9439 0.8162 0.7275 0.026 Uiso 1 1 calc R
C6 C 0.8665(2) 0.7104(2) 0.7088(3) 0.0203(9) Uani 1 1 d .
H6 H 0.8626 0.7133 0.6402 0.024 Uiso 1 1 calc R
C7 C 0.6695(2) 0.6031(2) 0.9811(2) 0.0216(9) Uani 1 1 d .
H7A H 0.6303 0.5604 1.0105 0.032 Uiso 1 1 calc R
H7B H 0.6326 0.6353 0.9334 0.032 Uiso 1 1 calc R
H7C H 0.6941 0.6411 1.0314 0.032 Uiso 1 1 calc R
C8 C 0.8408(2) 0.4967(2) 1.0176(2) 0.0158(8) Uani 1 1 d .
C9 C 0.8298(2) 0.4090(2) 1.0287(2) 0.0143(8) Uani 1 1 d .
C10 C 0.8745(2) 0.3672(2) 1.1058(2) 0.0178(9) Uani 1 1 d .
H10 H 0.8654 0.3085 1.1139 0.021 Uiso 1 1 calc R
C11 C 0.9314(3) 0.4103(2) 1.1698(3) 0.0213(9) Uani 1 1 d .
H11 H 0.9609 0.3812 1.2222 0.026 Uiso 1 1 calc R
C12 C 0.9462(3) 0.4955(2) 1.1588(3) 0.0260(10) Uani 1 1 d .
H12 H 0.9877 0.5247 1.2016 0.031 Uiso 1 1 calc R
C13 C 0.8996(3) 0.5378(2) 1.0844(3) 0.0251(10) Uani 1 1 d .
H13 H 0.9079 0.5969 1.0786 0.030 Uiso 1 1 calc R
C14 C 0.6434(2) 0.6196(2) 0.6711(3) 0.0216(9) Uani 1 1 d .
H14 H 0.6159 0.6274 0.7359 0.026 Uiso 1 1 calc R
C15 C 0.6527(3) 0.7084(2) 0.6283(3) 0.0252(10) Uani 1 1 d .
H15A H 0.6780 0.7045 0.5636 0.038 Uiso 1 1 calc R
H15B H 0.6945 0.7421 0.6699 0.038 Uiso 1 1 calc R
H15C H 0.5915 0.7353 0.6241 0.038 Uiso 1 1 calc R
C16 C 0.5715(3) 0.5696(2) 0.6108(3) 0.0309(11) Uani 1 1 d .
H16A H 0.5092 0.5908 0.6234 0.046 Uiso 1 1 calc R
H16B H 0.5753 0.5100 0.6285 0.046 Uiso 1 1 calc R
H16C H 0.5840 0.5761 0.5420 0.046 Uiso 1 1 calc R
C17 C 0.8062(3) 0.5539(3) 0.5732(2) 0.0260(9) Uani 1 1 d .
H17 H 0.7941 0.6081 0.5386 0.031 Uiso 1 1 calc R
C18 C 0.9116(3) 0.5417(2) 0.5794(3) 0.0362(11) Uani 1 1 d .
H18A H 0.9260 0.4865 0.6074 0.054 Uiso 1 1 calc R
H18B H 0.9397 0.5857 0.6203 0.054 Uiso 1 1 calc R
H18C H 0.9366 0.5451 0.5145 0.054 Uiso 1 1 calc R
C19 C 0.7612(3) 0.4842(2) 0.5120(3) 0.0375(12) Uani 1 1 d .
H19A H 0.7889 0.4831 0.4483 0.056 Uiso 1 1 calc R
H19B H 0.6944 0.4949 0.5045 0.056 Uiso 1 1 calc R
H19C H 0.7713 0.4299 0.5441 0.056 Uiso 1 1 calc R
C20 C 0.6430(2) 0.3485(2) 1.0080(2) 0.0160(8) Uani 1 1 d .
H20 H 0.6181 0.4071 1.0113 0.019 Uiso 1 1 calc R
C21 C 0.6542(3) 0.3185(2) 1.1130(2) 0.0228(9) Uani 1 1 d .
H21A H 0.5935 0.3185 1.1431 0.034 Uiso 1 1 calc R
H21B H 0.6964 0.3564 1.1488 0.034 Uiso 1 1 calc R
H21C H 0.6797 0.2614 1.1142 0.034 Uiso 1 1 calc R
C22 C 0.5678(2) 0.2965(2) 0.9548(2) 0.0227(9) Uani 1 1 d .
H22A H 0.5786 0.2365 0.9671 0.034 Uiso 1 1 calc R
H22B H 0.5700 0.3074 0.8852 0.034 Uiso 1 1 calc R
H22C H 0.5067 0.3123 0.9780 0.034 Uiso 1 1 calc R
C23 C 0.7965(2) 0.2464(2) 0.9343(3) 0.0191(9) Uani 1 1 d .
H23 H 0.7820 0.2178 0.9964 0.023 Uiso 1 1 calc R
C24 C 0.9012(2) 0.2412(2) 0.9218(3) 0.0267(10) Uani 1 1 d .
H24A H 0.9211 0.1823 0.9264 0.040 Uiso 1 1 calc R
H24B H 0.9331 0.2741 0.9726 0.040 Uiso 1 1 calc R
H24C H 0.9166 0.2637 0.8584 0.040 Uiso 1 1 calc R
C25 C 0.7466(3) 0.1977(2) 0.8517(3) 0.0246(10) Uani 1 1 d .
H25A H 0.7573 0.2260 0.7901 0.037 Uiso 1 1 calc R
H25B H 0.6799 0.1960 0.8630 0.037 Uiso 1 1 calc R
H25C H 0.7710 0.1402 0.8493 0.037 Uiso 1 1 calc R
C26 C 0.6234(2) 0.4666(2) 0.8202(2) 0.0140(8) Uani 1 1 d .
C27 C 0.5325(2) 0.4782(2) 0.8262(2) 0.0171(9) Uani 1 1 d .
H27 H 0.5118 0.5191 0.8706 0.021 Uiso 1 1 calc R
C28 C 0.4622(3) 0.4323(2) 0.7691(2) 0.0192(9) Uani 1 1 d .
C29 C 0.4859(3) 0.3668(2) 0.7068(2) 0.0213(9) Uani 1 1 d .
H29 H 0.5492 0.3513 0.7015 0.026 Uiso 1 1 calc R
C30 C 0.4188(3) 0.3242(2) 0.6529(3) 0.0246(10) Uani 1 1 d .
H30 H 0.4365 0.2805 0.6105 0.030 Uiso 1 1 calc R
C31 C 0.3253(3) 0.3446(2) 0.6602(3) 0.0267(10) Uani 1 1 d .
H31 H 0.2791 0.3143 0.6244 0.032 Uiso 1 1 calc R
C32 C 0.3014(3) 0.4094(2) 0.7203(3) 0.0259(10) Uani 1 1 d .
H32 H 0.2381 0.4250 0.7247 0.031 Uiso 1 1 calc R
C33 C 0.3680(2) 0.4521(2) 0.7742(2) 0.0214(9) Uani 1 1 d .
H33 H 0.3494 0.4960 0.8159 0.026 Uiso 1 1 calc R

loop_
_atom_site_aniso_label
_atom_site_aniso_U_11
_atom_site_aniso_U_22
_atom_site_aniso_U_33
_atom_site_aniso_U_23
_atom_site_aniso_U_13
_atom_site_aniso_U_12
Ru1 0.01646(16) 0.01274(15) 0.01381(15) 0.00009(15) 0.00142(12) 0.00041(16)
P1 0.0200(5) 0.0148(5) 0.0154(5) 0.0016(5) 0.0010(4) 0.0016(5)
P2 0.0166(6) 0.0134(5) 0.0150(5) 0.0009(4) 0.0004(4) -0.0001(4)
Si1 0.0174(6) 0.0147(6) 0.0149(5) -0.0003(5) 0.0010(4) 0.0004(5)
Cl1 0.0262(6) 0.0188(5) 0.0221(5) 0.0034(4) 0.0099(4) 0.0076(4)
C1 0.013(2) 0.016(2) 0.017(2) -0.0014(16) 0.0017(16) 0.0024(16)
C2 0.016(2) 0.013(2) 0.018(2) -0.0022(16) 0.0035(16) 0.0025(16)
C3 0.018(2) 0.017(2) 0.023(2) 0.0007(17) 0.0003(18) 0.0019(17)
C4 0.018(2) 0.016(2) 0.031(2) -0.0025(18) -0.0051(18) 0.0002(17)
C5 0.020(2) 0.016(2) 0.031(2) 0.0065(18) 0.0005(19) -0.0014(17)
C6 0.019(2) 0.021(2) 0.021(2) 0.0030(18) -0.0001(18) 0.0007(17)
C7 0.022(2) 0.024(2) 0.019(2) -0.0021(17) 0.0052(18) -0.0014(18)
C8 0.014(2) 0.019(2) 0.015(2) -0.0016(16) 0.0034(16) 0.0017(17)
C9 0.011(2) 0.018(2) 0.0139(19) 0.0001(16) 0.0034(16) 0.0044(16)
C10 0.017(2) 0.018(2) 0.018(2) 0.0005(17) 0.0011(17) 0.0016(17)
C11 0.023(2) 0.024(2) 0.017(2) 0.0055(17) -0.0003(18) 0.0054(18)
C12 0.030(3) 0.023(2) 0.024(2) -0.0007(19) -0.011(2) -0.003(2)
C13 0.033(3) 0.019(2) 0.023(2) 0.0008(18) -0.0071(18) -0.0044(19)
C14 0.020(2) 0.022(2) 0.022(2) 0.0030(18) -0.0035(18) 0.0004(18)
C15 0.032(3) 0.018(2) 0.025(2) 0.0072(18) -0.002(2) 0.0009(19)
C16 0.030(3) 0.029(3) 0.032(2) 0.007(2) -0.010(2) -0.005(2)
C17 0.043(3) 0.020(2) 0.0160(19) 0.0007(19) 0.0122(18) 0.006(2)
C18 0.043(3) 0.027(3) 0.040(3) 0.005(2) 0.029(2) 0.002(2)
C19 0.073(4) 0.026(3) 0.014(2) -0.0069(18) 0.001(2) 0.008(2)
C20 0.013(2) 0.017(2) 0.018(2) -0.0007(16) -0.0012(16) -0.0002(16)
C21 0.023(2) 0.025(2) 0.021(2) 0.0032(18) 0.0058(18) 0.0017(18)
C22 0.017(2) 0.027(2) 0.024(2) 0.0024(18) 0.0010(18) -0.0048(18)
C23 0.028(2) 0.010(2) 0.019(2) 0.0013(16) 0.0038(18) 0.0034(17)
C24 0.028(3) 0.026(2) 0.026(2) -0.0005(19) 0.0009(19) 0.014(2)
C25 0.033(3) 0.014(2) 0.027(2) -0.0009(17) 0.003(2) -0.0012(18)
C26 0.024(2) 0.006(2) 0.0121(18) 0.0011(14) 0.0000(16) -0.0053(15)
C27 0.022(2) 0.014(2) 0.0151(19) -0.0023(15) 0.0018(17) -0.0011(17)
C28 0.021(2) 0.020(2) 0.0165(19) 0.0043(17) 0.0010(16) -0.0028(18)
C29 0.020(2) 0.025(2) 0.019(2) 0.0048(18) 0.0028(17) 0.0017(18)
C30 0.031(3) 0.027(2) 0.016(2) -0.0005(18) 0.0038(19) -0.005(2)
C31 0.023(2) 0.034(3) 0.023(2) 0.006(2) -0.0022(19) -0.010(2)
C32 0.015(2) 0.038(3) 0.024(2) 0.009(2) -0.0014(18) 0.0012(19)
C33 0.023(2) 0.023(2) 0.0184(19) 0.0006(19) 0.0046(17) 0.004(2)

loop_
_atom_type_symbol
_atom_type_description
_atom_type_scat_dispersion_real
_atom_type_scat_dispersion_imag
_atom_type_scat_source
C C 0.0033 0.0016 'International Tables Vol C Tables 4.2.6.8 and 6.1.1.4'
H H 0.0000 0.0000 'International Tables Vol C Tables 4.2.6.8 and 6.1.1.4'
Si Si 0.0817 0.0704 'International Tables Vol C Tables 4.2.6.8 and 6.1.1.4'
P P 0.1023 0.0942 'International Tables Vol C Tables 4.2.6.8 and 6.1.1.4'
Cl Cl 0.1484 0.1585 'International Tables Vol C Tables 4.2.6.8 and 6.1.1.4'
Ru Ru -1.2594 0.8363 'International Tables Vol C Tables 4.2.6.8 and 6.1.1.4'

loop_
_geom_angle_atom_site_label_1
_geom_angle_atom_site_label_2
_geom_angle_atom_site_label_3
_geom_angle
C26 Ru1 Si1 84.58(10)
C26 Ru1 P1 91.66(10)
Si1 Ru1 P1 83.22(4)
C26 Ru1 P2 91.55(10)
Si1 Ru1 P2 82.31(4)
P1 Ru1 P2 164.81(3)
C26 Ru1 Cl1 144.28(10)
Si1 Ru1 Cl1 131.14(4)
P1 Ru1 Cl1 92.78(3)
P2 Ru1 Cl1 93.25(3)
C1 P1 C14 101.35(16)
C1 P1 C17 104.78(17)
C14 P1 C17 104.83(17)
C1 P1 Ru1 106.19(12)
C14 P1 Ru1 114.37(12)
C17 P1 Ru1 122.88(13)
C9 P2 C23 105.15(16)
C9 P2 C20 101.86(16)
C23 P2 C20 105.09(16)
C9 P2 Ru1 105.72(12)
C23 P2 Ru1 122.42(12)
C20 P2 Ru1 114.36(11)
C7 Si1 C2 104.44(16)
C7 Si1 C8 107.14(16)
C2 Si1 C8 113.76(16)
C7 Si1 Ru1 121.96(12)
C2 Si1 Ru1 105.80(11)
C8 Si1 Ru1 104.11(12)
C2 C1 C6 119.9(3)
C2 C1 P1 117.6(3)
C6 C1 P1 122.4(3)
C1 C2 C3 118.0(3)
C1 C2 Si1 118.4(3)
C3 C2 Si1 123.4(3)
C4 C3 C2 121.8(4)
C4 C3 H3 119.1
C2 C3 H3 119.1
C3 C4 C5 119.3(4)
C3 C4 H4 120.4
C5 C4 H4 120.4
C4 C5 C6 120.9(4)
C4 C5 H5 119.6
C6 C5 H5 119.6
C5 C6 C1 120.1(3)
C5 C6 H6 119.9
C1 C6 H6 119.9
Si1 C7 H7A 109.5
Si1 C7 H7B 109.5
H7A C7 H7B 109.5
Si1 C7 H7C 109.5
H7A C7 H7C 109.5
H7B C7 H7C 109.5
C13 C8 C9 117.2(3)
C13 C8 Si1 124.9(3)
C9 C8 Si1 117.7(3)
C10 C9 C8 120.1(3)
C10 C9 P2 123.1(3)
C8 C9 P2 116.7(3)
C11 C10 C9 120.5(3)
C11 C10 H10 119.7
C9 C10 H10 119.7
C10 C11 C12 120.7(4)
C10 C11 H11 119.7
C12 C11 H11 119.7
C11 C12 C13 119.0(4)
C11 C12 H12 120.5
C13 C12 H12 120.5
C12 C13 C8 122.3(4)
C12 C13 H13 118.8
C8 C13 H13 118.8
C16 C14 C15 109.4(3)
C16 C14 P1 113.8(3)
C15 C14 P1 115.4(3)
C16 C14 H14 105.8
C15 C14 H14 105.8
P1 C14 H14 105.8
C14 C15 H15A 109.5
C14 C15 H15B 109.5
H15A C15 H15B 109.5
C14 C15 H15C 109.5
H15A C15 H15C 109.5
H15B C15 H15C 109.5
C14 C16 H16A 109.5
C14 C16 H16B 109.5
H16A C16 H16B 109.5
C14 C16 H16C 109.5
H16A C16 H16C 109.5
H16B C16 H16C 109.5
C19 C17 C18 110.1(3)
C19 C17 P1 112.1(3)
C18 C17 P1 112.8(2)
C19 C17 H17 107.2
C18 C17 H17 107.2
P1 C17 H17 107.2
C17 C18 H18A 109.5
C17 C18 H18B 109.5
H18A C18 H18B 109.5
C17 C18 H18C 109.5
H18A C18 H18C 109.5
H18B C18 H18C 109.5
C17 C19 H19A 109.5
C17 C19 H19B 109.5
H19A C19 H19B 109.5
C17 C19 H19C 109.5
H19A C19 H19C 109.5
H19B C19 H19C 109.5
C21 C20 C22 109.9(3)
C21 C20 P2 115.4(2)
C22 C20 P2 113.1(2)
C21 C20 H20 105.9
C22 C20 H20 105.9
P2 C20 H20 105.9
C20 C21 H21A 109.5
C20 C21 H21B 109.5
H21A C21 H21B 109.5
C20 C21 H21C 109.5
H21A C21 H21C 109.5
H21B C21 H21C 109.5
C20 C22 H22A 109.5
C20 C22 H22B 109.5
H22A C22 H22B 109.5
C20 C22 H22C 109.5
H22A C22 H22C 109.5
H22B C22 H22C 109.5
C24 C23 C25 109.2(3)
C24 C23 P2 113.4(3)
C25 C23 P2 110.8(2)
C24 C23 H23 107.8
C25 C23 H23 107.8
P2 C23 H23 107.8
C23 C24 H24A 109.5
C23 C24 H24B 109.5
H24A C24 H24B 109.5
C23 C24 H24C 109.5
H24A C24 H24C 109.5
H24B C24 H24C 109.5
C23 C25 H25A 109.5
C23 C25 H25B 109.5
H25A C25 H25B 109.5
C23 C25 H25C 109.5
H25A C25 H25C 109.5
H25B C25 H25C 109.5
C27 C26 Ru1 175.1(3)
C26 C27 C28 124.5(3)
C26 C27 H27 117.7
C28 C27 H27 117.7
C33 C28 C29 116.9(3)
C33 C28 C27 121.4(3)
C29 C28 C27 121.7(3)
C30 C29 C28 121.1(4)
C30 C29 H29 119.5
C28 C29 H29 119.5
C29 C30 C31 120.7(4)
C29 C30 H30 119.6
C31 C30 H30 119.6
C32 C31 C30 118.6(4)
C32 C31 H31 120.7
C30 C31 H31 120.7
C31 C32 C33 120.9(4)
C31 C32 H32 119.5
C33 C32 H32 119.5
C32 C33 C28 121.7(4)
C32 C33 H33 119.2
C28 C33 H33 119.2

loop_
_geom_bond_atom_site_label_1
_geom_bond_atom_site_label_2
_geom_bond_distance
Ru1 C26 1.785(4)
Ru1 Si1 2.3414(11)
Ru1 P1 2.3924(10)
Ru1 P2 2.3955(10)
Ru1 Cl1 2.4040(10)
P1 C1 1.837(4)
P1 C14 1.851(4)
P1 C17 1.857(3)
P2 C9 1.832(4)
P2 C23 1.857(3)
P2 C20 1.860(4)
Si1 C7 1.868(3)
Si1 C2 1.885(4)
Si1 C8 1.890(4)
C1 C2 1.396(4)
C1 C6 1.416(5)
C2 C3 1.421(4)
C3 C4 1.381(5)
C3 H3 0.9500
C4 C5 1.382(5)
C4 H4 0.9500
C5 C6 1.386(5)
C5 H5 0.9500
C6 H6 0.9500
C7 H7A 0.9800
C7 H7B 0.9800
C7 H7C 0.9800
C8 C13 1.398(4)
C8 C9 1.412(4)
C9 C10 1.397(4)
C10 C11 1.373(5)
C10 H10 0.9500
C11 C12 1.381(5)
C11 H11 0.9500
C12 C13 1.388(5)
C12 H12 0.9500
C13 H13 0.9500
C14 C16 1.534(4)
C14 C15 1.540(4)
C14 H14 1.0000
C15 H15A 0.9800
C15 H15B 0.9800
C15 H15C 0.9800
C16 H16A 0.9800
C16 H16B 0.9800
C16 H16C 0.9800
C17 C19 1.528(5)
C17 C18 1.533(5)
C17 H17 1.0000
C18 H18A 0.9800
C18 H18B 0.9800
C18 H18C 0.9800
C19 H19A 0.9800
C19 H19B 0.9800
C19 H19C 0.9800
C20 C21 1.533(4)
C20 C22 1.536(4)
C20 H20 1.0000
C21 H21A 0.9800
C21 H21B 0.9800
C21 H21C 0.9800
C22 H22A 0.9800
C22 H22B 0.9800
C22 H22C 0.9800
C23 C24 1.528(5)
C23 C25 1.542(4)
C23 H23 1.0000
C24 H24A 0.9800
C24 H24B 0.9800
C24 H24C 0.9800
C25 H25A 0.9800
C25 H25B 0.9800
C25 H25C 0.9800
C26 C27 1.328(4)
C27 C28 1.461(4)
C27 H27 0.9500
C28 C33 1.399(4)
C28 C29 1.403(5)
C29 C30 1.381(5)
C29 H29 0.9500
C30 C31 1.392(5)
C30 H30 0.9500
C31 C32 1.376(5)
C31 H31 0.9500
C32 C33 1.376(5)
C32 H32 0.9500
C33 H33 0.9500
